data_1556356
loop_
_publ_author_name
'Tofan, Daniel'
'Cummins, Christopher C.'

_publ_section_title
;
 Bicyclic dinuclear tris-(ditopic diphosphane) complexes of zerovalent
 group 10 metals
;
_journal_issue 8
_journal_name_full 'Chemical Science'
_journal_page_first 2474
_journal_paper_doi 10.1039/c2sc20559a
_journal_volume 3
_journal_year 2012
_chemical_formula_sum 'C65 H112 Ni2 P10'
_chemical_formula_weight 1320.67
_space_group_IT_number 2
_space_group_name_Hall '-P 1'
_space_group_name_H-M_alt 'P -1'
_symmetry_cell_setting triclinic
_symmetry_space_group_name_H-M 'P -1'
_atom_sites_solution_hydrogens geom
_atom_sites_solution_primary direct
_atom_sites_solution_secondary difmap
_audit_creation_method SHELXL-97
_cell_angle_alpha 66.0080(10)
_cell_angle_beta 82.3230(10)
_cell_angle_gamma 66.7130(10)
_cell_formula_units_Z 1
_cell_length_a 11.3941(2)
_cell_length_b 12.6121(2)
_cell_length_c 14.3410(2)
_cell_measurement_reflns_used 9798
_cell_measurement_temperature 100(2)
_cell_measurement_theta_max 69.01
_cell_measurement_theta_min 3.38
_cell_volume 1728.51(5)
_computing_cell_refinement 'SAINT 7.46A (Bruker-AXS, 2009)'
_computing_data_collection 'APEX2 v2009.9.0 (Bruker-AXS, 2009)'
_computing_data_reduction 'SAINT 7.46A (Bruker-AXS, 2009)'
_computing_molecular_graphics 'Bruker SHELXTL'
_computing_publication_material 'Bruker SHELXTL'
_computing_structure_refinement 'SHELXL-97 (Sheldrick, 2008)'
_computing_structure_solution 'SHELXS-97 (Sheldrick, 2008)'
_diffrn_ambient_temperature 100(2)
_diffrn_detector_area_resol_mean 8.3
_diffrn_measured_fraction_theta_full 0.973
_diffrn_measured_fraction_theta_max 0.973
_diffrn_measurement_device_type 'Bruker Smart APEX CCD'
_diffrn_measurement_method '\f and \w scans'
_diffrn_radiation_monochromator graphite
_diffrn_radiation_source 'fine-focus sealed tube'
_diffrn_radiation_type CuK\a
_diffrn_radiation_wavelength 1.54178
_diffrn_reflns_av_R_equivalents 0.0309
_diffrn_reflns_av_sigmaI/netI 0.0207
_diffrn_reflns_limit_h_max 13
_diffrn_reflns_limit_h_min -13
_diffrn_reflns_limit_k_max 15
_diffrn_reflns_limit_k_min -15
_diffrn_reflns_limit_l_max 17
_diffrn_reflns_limit_l_min -17
_diffrn_reflns_number 34473
_diffrn_reflns_theta_full 68.24
_diffrn_reflns_theta_max 68.24
_diffrn_reflns_theta_min 3.37
_exptl_absorpt_coefficient_mu 3.138
_exptl_absorpt_correction_T_max 0.6504
_exptl_absorpt_correction_T_min 0.3030
_exptl_absorpt_correction_type multi-scan
_exptl_absorpt_process_details 'SADABS (Sheldrick, 2009)'
_exptl_crystal_colour orange
_exptl_crystal_density_diffrn 1.269
_exptl_crystal_density_method 'not measured'
_exptl_crystal_description needle
_exptl_crystal_F_000 708
_exptl_crystal_size_max 0.50
_exptl_crystal_size_mid 0.20
_exptl_crystal_size_min 0.15
_refine_diff_density_max 0.848
_refine_diff_density_min -0.224
_refine_diff_density_rms 0.065
_refine_ls_extinction_method none
_refine_ls_goodness_of_fit_ref 1.063
_refine_ls_hydrogen_treatment constr
_refine_ls_matrix_type full
_refine_ls_number_parameters 577
_refine_ls_number_reflns 6166
_refine_ls_number_restraints 0
_refine_ls_restrained_S_all 1.063
_refine_ls_R_factor_all 0.0458
_refine_ls_R_factor_gt 0.0408
_refine_ls_shift/su_max 0.001
_refine_ls_shift/su_mean 0.000
_refine_ls_structure_factor_coef Fsqd
_refine_ls_weighting_details 'calc w=1/[\s^2^(Fo^2^)+(0.0715P)^2^+0.9665P] where P=(Fo^2^+2Fc^2^)/3'
_refine_ls_weighting_scheme calc
_refine_ls_wR_factor_gt 0.1111
_refine_ls_wR_factor_ref 0.1159
_reflns_number_gt 5529
_reflns_number_total 6166
_reflns_threshold_expression >2sigma(I)
_cod_data_source_file c2sc20559a.txt
_cod_data_source_block d8_10098
_cod_depositor_comments
;
The following automatic conversions were performed:

data item '_symmetry_cell_setting' value 'Triclinic' was changed to
'triclinic' in accordance with the
/home/saulius/struct/COD-crude-data/automatic-downloads/DataCite-retrospective/RSC/depositions/lib/dictionaries/cif_core.dic
dictionary named 'cif_core.dic' version 2.4.2 last updated on
2011-04-26.

Automatic conversion script
Id: cif_fix_values 6909 2019-04-08 15:41:33Z antanas 
;
_cod_original_sg_symbol_H-M P-1
_cod_database_code 1556356

loop_
_symmetry_equiv_pos_as_xyz
'x, y, z'
'-x, -y, -z'

loop_
_atom_site_label
_atom_site_type_symbol
_atom_site_fract_x
_atom_site_fract_y
_atom_site_fract_z
_atom_site_U_iso_or_equiv
_atom_site_adp_type
_atom_site_occupancy
_atom_site_symmetry_multiplicity
_atom_site_calc_flag
_atom_site_refinement_flags
_atom_site_disorder_assembly
_atom_site_disorder_group
Ni1 Ni 0.38043(3) 0.50075(3) 0.61115(3) 0.02364(12) Uani 1 1 d . . .
P1 P 0.25154(5) 0.51878(5) 0.73204(4) 0.02565(14) Uani 1 1 d . A .
P2 P 0.29235(6) 0.60837(6) 0.82252(5) 0.03503(16) Uani 1 1 d . . .
C11 C 0.0799(2) 0.6252(2) 0.69335(18) 0.0357(5) Uani 1 1 d . . .
H11A H 0.0783 0.7063 0.6405 0.043 Uiso 1 1 calc R A .
H11B H 0.0435 0.5880 0.6615 0.043 Uiso 1 1 calc R . .
C12 C -0.0058(2) 0.6506(2) 0.77786(18) 0.0379(5) Uani 1 1 d . A .
C13 C 0.0204(2) 0.7064(3) 0.82903(19) 0.0413(6) Uani 1 1 d . . .
C14 C 0.1353(3) 0.7435(3) 0.8028(2) 0.0438(6) Uani 1 1 d . A .
H14A H 0.1360 0.7886 0.8452 0.053 Uiso 1 1 calc R . .
H14B H 0.1262 0.8023 0.7304 0.053 Uiso 1 1 calc R . .
C15 C 0.2756(3) 0.4990(3) 0.95436(18) 0.0425(6) Uani 1 1 d . A .
H15A H 0.2981 0.5231 1.0052 0.051 Uiso 1 1 calc R . .
H15B H 0.1856 0.5058 0.9640 0.051 Uiso 1 1 calc R . .
C16 C 0.3609(2) 0.3663(3) 0.97152(18) 0.0414(6) Uani 1 1 d . . .
C17 C 0.3377(2) 0.3097(2) 0.91925(18) 0.0385(6) Uani 1 1 d . A .
C18 C 0.2276(2) 0.3827(2) 0.84092(18) 0.0353(5) Uani 1 1 d . . .
H18A H 0.1475 0.4142 0.8748 0.042 Uiso 1 1 calc R A .
H18B H 0.2183 0.3258 0.8136 0.042 Uiso 1 1 calc R . .
C121 C -0.1157(2) 0.6067(3) 0.7975(2) 0.0489(7) Uani 1 1 d . . .
H12A H -0.1671 0.6286 0.8522 0.073 Uiso 1 1 calc R A .
H12B H -0.0822 0.5156 0.8179 0.073 Uiso 1 1 calc R . .
H12C H -0.1692 0.6474 0.7351 0.073 Uiso 1 1 calc R . .
C131 C -0.0524(3) 0.7313(3) 0.9195(2) 0.0520(7) Uani 1 1 d . A .
H13A H -0.1272 0.7082 0.9297 0.078 Uiso 1 1 calc R . .
H13B H -0.0805 0.8205 0.9061 0.078 Uiso 1 1 calc R . .
H13C H 0.0034 0.6813 0.9809 0.078 Uiso 1 1 calc R . .
C161 C 0.4704(3) 0.3082(4) 1.0478(2) 0.0623(9) Uani 1 1 d . A .
H16A H 0.5259 0.2255 1.0484 0.093 Uiso 1 1 calc R . .
H16B H 0.4366 0.2994 1.1159 0.093 Uiso 1 1 calc R . .
H16C H 0.5197 0.3621 1.0285 0.093 Uiso 1 1 calc R . .
C171 C 0.4118(3) 0.1764(3) 0.9312(2) 0.0538(7) Uani 1 1 d . . .
H17A H 0.4804 0.1373 0.9830 0.081 Uiso 1 1 calc R A .
H17B H 0.4488 0.1745 0.8659 0.081 Uiso 1 1 calc R . .
H17C H 0.3545 0.1302 0.9524 0.081 Uiso 1 1 calc R . .
P3 P 0.42329(10) 0.33400(9) 0.57937(8) 0.0235(2) Uani 0.50 1 d P A -1
P4 P 0.54882(10) 0.34198(10) 0.44552(8) 0.0235(2) Uani 0.50 1 d P . -1
C21 C 0.4966(7) 0.1592(6) 0.6588(5) 0.0299(14) Uani 0.50 1 d P A -1
H21A H 0.4677 0.1463 0.7295 0.036 Uiso 0.50 1 calc PR A -1
H21B H 0.4580 0.1180 0.6330 0.036 Uiso 0.50 1 calc PR A -1
C22 C 0.6384(16) 0.0886(13) 0.6657(12) 0.037(5) Uani 0.50 1 d P A -1
C23 C 0.710(2) 0.1057(16) 0.5911(16) 0.033(4) Uani 0.50 1 d P A -1
C24 C 0.6534(5) 0.1714(4) 0.4831(4) 0.0318(10) Uani 0.50 1 d P A -1
H24A H 0.6025 0.1273 0.4755 0.038 Uiso 0.50 1 calc PR A -1
H24B H 0.7243 0.1640 0.4349 0.038 Uiso 0.50 1 calc PR A -1
C25 C 0.4350(5) 0.3526(6) 0.3563(5) 0.0270(9) Uani 0.50 1 d P A -1
H25A H 0.3635 0.4351 0.3378 0.032 Uiso 0.50 1 calc PR A -1
H25B H 0.4798 0.3494 0.2928 0.032 Uiso 0.50 1 calc PR A -1
C26 C 0.3797(11) 0.2519(7) 0.3969(8) 0.0300(17) Uani 0.50 1 d P A -1
C27 C 0.3034(6) 0.2439(7) 0.4780(6) 0.0317(16) Uani 0.50 1 d P A -1
C28 C 0.2793(4) 0.3366(4) 0.5278(4) 0.0292(9) Uani 0.50 1 d P A -1
H28A H 0.2204 0.3204 0.5845 0.035 Uiso 0.50 1 calc PR A -1
H28B H 0.2348 0.4221 0.4768 0.035 Uiso 0.50 1 calc PR A -1
C221 C 0.6936(6) 0.0173(5) 0.7797(4) 0.0452(12) Uani 0.50 1 d P A -1
H22A H 0.6934 -0.0675 0.8073 0.068 Uiso 0.50 1 calc PR A -1
H22B H 0.6403 0.0628 0.8213 0.068 Uiso 0.50 1 calc PR A -1
H22C H 0.7814 0.0127 0.7811 0.068 Uiso 0.50 1 calc PR A -1
C231 C 0.8577(6) 0.0354(6) 0.5951(5) 0.0439(14) Uani 0.50 1 d P A -1
H23A H 0.8969 0.0926 0.5473 0.066 Uiso 0.50 1 calc PR A -1
H23B H 0.8779 -0.0361 0.5762 0.066 Uiso 0.50 1 calc PR A -1
H23C H 0.8913 0.0056 0.6645 0.066 Uiso 0.50 1 calc PR A -1
C261 C 0.4207(6) 0.1613(5) 0.3437(4) 0.0393(12) Uani 0.50 1 d P A -1
H26A H 0.3899 0.0932 0.3811 0.059 Uiso 0.50 1 calc PR A -1
H26B H 0.5142 0.1264 0.3419 0.059 Uiso 0.50 1 calc PR A -1
H26C H 0.3844 0.2056 0.2738 0.059 Uiso 0.50 1 calc PR A -1
C271 C 0.2403(5) 0.1518(5) 0.5244(4) 0.0352(11) Uani 0.50 1 d P A -1
H27A H 0.2634 0.0962 0.4875 0.053 Uiso 0.50 1 calc PR A -1
H27B H 0.1473 0.1965 0.5201 0.053 Uiso 0.50 1 calc PR A -1
H27C H 0.2686 0.1021 0.5962 0.053 Uiso 0.50 1 calc PR A -1
P5 P 0.56618(10) 0.48252(10) 0.65398(8) 0.0230(2) Uani 0.50 1 d P A -1
P6 P 0.70822(10) 0.47006(10) 0.53230(8) 0.0243(2) Uani 0.50 1 d P . -1
C31 C 0.6509(5) 0.3298(5) 0.7602(3) 0.0281(9) Uani 0.50 1 d P A -1
H31A H 0.6029 0.3287 0.8233 0.034 Uiso 0.50 1 calc PR A -1
H31B H 0.6476 0.2618 0.7441 0.034 Uiso 0.50 1 calc PR A -1
C32 C 0.7895(7) 0.3003(6) 0.7825(5) 0.0302(14) Uani 0.50 1 d P A -1
C33 C 0.8726(7) 0.2938(7) 0.7093(5) 0.0316(14) Uani 0.50 1 d P A -1
C34 C 0.8334(19) 0.3106(14) 0.6068(15) 0.035(3) Uani 0.50 1 d P A -1
H34A H 0.7998 0.2455 0.6167 0.042 Uiso 0.50 1 calc PR A -1
H34B H 0.9104 0.2964 0.5652 0.042 Uiso 0.50 1 calc PR A -1
C35 C 0.7907(4) 0.5672(5) 0.5429(4) 0.0345(10) Uani 0.50 1 d P A -1
H35A H 0.8422 0.5201 0.6077 0.041 Uiso 0.50 1 calc PR A -1
H35B H 0.8508 0.5779 0.4864 0.041 Uiso 0.50 1 calc PR A -1
C36 C 0.7039(6) 0.6969(7) 0.5403(5) 0.0311(13) Uani 0.50 1 d P A -1
C37 C 0.6148(10) 0.7043(9) 0.6128(7) 0.030(2) Uani 0.50 1 d P A -1
C38 C 0.6041(5) 0.5881(6) 0.6966(4) 0.0294(10) Uani 0.50 1 d P A -1
H38A H 0.5368 0.6142 0.7430 0.035 Uiso 0.50 1 calc PR A -1
H38B H 0.6859 0.5390 0.7367 0.035 Uiso 0.50 1 calc PR A -1
C321 C 0.8150(5) 0.2889(5) 0.8865(4) 0.0389(11) Uani 0.50 1 d P A -1
H32A H 0.9075 0.2565 0.8992 0.058 Uiso 0.50 1 calc PR A -1
H32B H 0.7790 0.2312 0.9380 0.058 Uiso 0.50 1 calc PR A -1
H32C H 0.7753 0.3714 0.8904 0.058 Uiso 0.50 1 calc PR A -1
C331 C 1.0123(5) 0.2678(6) 0.7204(4) 0.0448(12) Uani 0.50 1 d P A -1
H33A H 1.0299 0.2599 0.7884 0.067 Uiso 0.50 1 calc PR A -1
H33B H 1.0331 0.3370 0.6684 0.067 Uiso 0.50 1 calc PR A -1
H33C H 1.0647 0.1897 0.7114 0.067 Uiso 0.50 1 calc PR A -1
C361 C 0.7304(6) 0.8060(7) 0.4627(5) 0.0464(14) Uani 0.50 1 d P A -1
H36A H 0.6643 0.8838 0.4643 0.070 Uiso 0.50 1 calc PR A -1
H36B H 0.7302 0.8051 0.3947 0.070 Uiso 0.50 1 calc PR A -1
H36C H 0.8143 0.8008 0.4780 0.070 Uiso 0.50 1 calc PR A -1
C371 C 0.5305(6) 0.8289(5) 0.6194(5) 0.0444(13) Uani 0.50 1 d P A -1
H37A H 0.5828 0.8615 0.6405 0.067 Uiso 0.50 1 calc PR A -1
H37B H 0.4646 0.8171 0.6694 0.067 Uiso 0.50 1 calc PR A -1
H37C H 0.4898 0.8886 0.5523 0.067 Uiso 0.50 1 calc PR A -1
P7 P 0.31092(10) 0.65929(9) 0.48008(8) 0.0234(2) Uani 0.50 1 d P A -1
P8 P 0.45424(10) 0.66489(10) 0.35839(8) 0.0238(2) Uani 0.50 1 d P . -1
C41 C 0.1640(19) 0.7205(14) 0.4006(14) 0.035(3) Uani 0.50 1 d P A -1
H41A H 0.0944 0.7069 0.4473 0.042 Uiso 0.50 1 calc PR A -1
H41B H 0.1395 0.8122 0.3642 0.042 Uiso 0.50 1 calc PR A -1
C42 C 0.1695(7) 0.6673(7) 0.3233(5) 0.0314(14) Uani 0.50 1 d P A -1
C43 C 0.2564(6) 0.6748(6) 0.2478(5) 0.0268(13) Uani 0.50 1 d P A -1
C44 C 0.3465(4) 0.7376(6) 0.2435(3) 0.0297(9) Uani 0.50 1 d P A -1
H44A H 0.2952 0.8260 0.2331 0.036 Uiso 0.50 1 calc PR A -1
H44B H 0.4000 0.7377 0.1831 0.036 Uiso 0.50 1 calc PR A -1
C45 C 0.4799(7) 0.8057(6) 0.3515(5) 0.0299(14) Uani 0.50 1 d P A -1
H45A H 0.5154 0.7886 0.4178 0.036 Uiso 0.50 1 calc PR A -1
H45B H 0.5417 0.8248 0.2981 0.036 Uiso 0.50 1 calc PR A -1
C46 C 0.3550(18) 0.9148(16) 0.3269(14) 0.051(6) Uani 0.50 1 d P A -1
C47 C 0.266(2) 0.9232(16) 0.4064(12) 0.029(3) Uani 0.50 1 d P A -1
C48 C 0.2888(5) 0.8050(4) 0.4988(4) 0.0310(10) Uani 0.50 1 d P A -1
H48A H 0.2156 0.8205 0.5438 0.037 Uiso 0.50 1 calc PR A -1
H48B H 0.3658 0.7877 0.5360 0.037 Uiso 0.50 1 calc PR A -1
C421 C 0.0685(5) 0.6153(6) 0.3276(4) 0.0435(12) Uani 0.50 1 d P A -1
H42A H -0.0106 0.6842 0.2934 0.065 Uiso 0.50 1 calc PR A -1
H42B H 0.0520 0.5715 0.3990 0.065 Uiso 0.50 1 calc PR A -1
H42C H 0.0988 0.5566 0.2932 0.065 Uiso 0.50 1 calc PR A -1
C431 C 0.2668(5) 0.6303(5) 0.1646(4) 0.0376(11) Uani 0.50 1 d P A -1
H43A H 0.3562 0.5786 0.1597 0.056 Uiso 0.50 1 calc PR A -1
H43B H 0.2373 0.7025 0.0998 0.056 Uiso 0.50 1 calc PR A -1
H43C H 0.2139 0.5805 0.1796 0.056 Uiso 0.50 1 calc PR A -1
C461 C 0.3529(6) 1.0306(5) 0.2341(4) 0.0477(13) Uani 0.50 1 d P A -1
H46A H 0.3418 1.0204 0.1720 0.072 Uiso 0.50 1 calc PR A -1
H46B H 0.4337 1.0418 0.2320 0.072 Uiso 0.50 1 calc PR A -1
H46C H 0.2819 1.1043 0.2383 0.072 Uiso 0.50 1 calc PR A -1
C471 C 0.1448(7) 1.0277(6) 0.3978(5) 0.0546(17) Uani 0.50 1 d P A -1
H47A H 0.1452 1.1022 0.3383 0.082 Uiso 0.50 1 calc PR A -1
H47B H 0.1332 1.0453 0.4597 0.082 Uiso 0.50 1 calc PR A -1
H47C H 0.0745 1.0056 0.3896 0.082 Uiso 0.50 1 calc PR A -1
C1S C 0.8174(7) 0.0016(7) 1.0384(5) 0.0568(16) Uani 0.50 1 d P B -1
H1S1 H 0.7597 0.0571 0.9784 0.085 Uiso 0.50 1 calc PR B -1
H1S2 H 0.7738 0.0130 1.0993 0.085 Uiso 0.50 1 calc PR B -1
H1S3 H 0.8422 -0.0857 1.0468 0.085 Uiso 0.50 1 calc PR B -1
C2S C 0.9340(7) 0.0325(6) 1.0242(6) 0.0525(14) Uani 0.50 1 d P B -1
H2S1 H 0.9928 -0.0258 1.0843 0.063 Uiso 0.50 1 calc PR B -1
H2S2 H 0.9087 0.1184 1.0216 0.063 Uiso 0.50 1 calc PR B -1
C3S C 1.0048(7) 0.0248(6) 0.9285(5) 0.0497(14) Uani 0.50 1 d P B -1
H3S1 H 1.0304 -0.0614 0.9318 0.060 Uiso 0.50 1 calc PR B -1
H3S2 H 0.9451 0.0820 0.8689 0.060 Uiso 0.50 1 calc PR B -1
C4S C 1.1223(9) 0.0569(8) 0.9106(6) 0.0665(18) Uani 0.50 1 d P B -1
H4S1 H 1.0953 0.1469 0.8970 0.080 Uiso 0.50 1 calc PR B -1
H4S2 H 1.1763 0.0085 0.9741 0.080 Uiso 0.50 1 calc PR B -1
C5S C 1.2024(9) 0.0317(9) 0.8240(6) 0.085(3) Uani 0.50 1 d P B -1
H5S1 H 1.2509 -0.0585 0.8450 0.127 Uiso 0.50 1 calc PR B -1
H5S2 H 1.2618 0.0754 0.8058 0.127 Uiso 0.50 1 calc PR B -1
H5S3 H 1.1467 0.0619 0.7647 0.127 Uiso 0.50 1 calc PR B -1

loop_
_atom_site_aniso_label
_atom_site_aniso_U_11
_atom_site_aniso_U_22
_atom_site_aniso_U_33
_atom_site_aniso_U_23
_atom_site_aniso_U_13
_atom_site_aniso_U_12
Ni1 0.0210(2) 0.0294(2) 0.0279(2) -0.01731(15) 0.00357(14) -0.01127(16)
P1 0.0237(3) 0.0342(3) 0.0244(3) -0.0145(2) 0.0034(2) -0.0136(2)
P2 0.0362(3) 0.0523(4) 0.0324(3) -0.0261(3) 0.0096(2) -0.0248(3)
C11 0.0255(11) 0.0490(14) 0.0301(11) -0.0157(10) 0.0008(9) -0.0113(11)
C12 0.0248(11) 0.0473(14) 0.0301(12) -0.0116(10) 0.0027(9) -0.0063(11)
C13 0.0360(13) 0.0466(14) 0.0338(13) -0.0167(11) 0.0082(10) -0.0092(12)
C14 0.0496(15) 0.0461(15) 0.0431(14) -0.0278(12) 0.0142(11) -0.0184(13)
C15 0.0425(14) 0.0680(18) 0.0261(11) -0.0228(12) 0.0055(10) -0.0265(14)
C16 0.0304(12) 0.0621(17) 0.0248(11) -0.0109(11) 0.0037(9) -0.0178(12)
C17 0.0330(12) 0.0478(14) 0.0269(11) -0.0058(10) 0.0068(9) -0.0185(11)
C18 0.0322(12) 0.0429(13) 0.0344(12) -0.0126(10) 0.0057(9) -0.0217(11)
C121 0.0268(12) 0.0700(19) 0.0423(15) -0.0173(13) 0.0040(10) -0.0166(13)
C131 0.0477(16) 0.0588(18) 0.0421(15) -0.0257(13) 0.0157(12) -0.0111(14)
C161 0.0432(16) 0.101(3) 0.0318(14) -0.0206(15) -0.0022(12) -0.0212(17)
C171 0.0611(18) 0.0477(16) 0.0354(14) -0.0056(12) 0.0075(12) -0.0163(15)
P3 0.0249(5) 0.0237(5) 0.0247(5) -0.0105(4) 0.0028(4) -0.0113(4)
P4 0.0251(5) 0.0240(5) 0.0243(5) -0.0112(4) 0.0020(4) -0.0106(4)
C21 0.044(4) 0.019(3) 0.028(3) -0.006(2) 0.004(2) -0.017(2)
C22 0.037(7) 0.029(6) 0.026(6) 0.016(4) -0.015(5) -0.017(5)
C23 0.018(5) 0.017(7) 0.060(5) -0.022(5) -0.006(3) 0.008(6)
C24 0.031(2) 0.029(2) 0.039(3) -0.019(2) 0.009(2) -0.011(2)
C25 0.033(3) 0.028(3) 0.029(3) -0.015(2) 0.004(2) -0.017(3)
C26 0.035(3) 0.027(4) 0.036(3) -0.015(4) -0.005(2) -0.014(4)
C27 0.031(3) 0.031(3) 0.042(4) -0.021(4) -0.002(3) -0.013(3)
C28 0.024(2) 0.033(2) 0.039(3) -0.019(2) 0.0014(18) -0.014(2)
C221 0.046(3) 0.036(3) 0.043(3) -0.015(2) -0.006(2) -0.003(3)
C231 0.036(3) 0.033(3) 0.064(4) -0.026(3) 0.000(2) -0.008(3)
C261 0.047(3) 0.043(3) 0.046(3) -0.030(2) 0.007(2) -0.023(3)
C271 0.034(3) 0.036(3) 0.047(3) -0.021(2) 0.007(2) -0.021(2)
P5 0.0234(5) 0.0278(5) 0.0220(5) -0.0113(4) 0.0027(4) -0.0126(4)
P6 0.0231(5) 0.0323(6) 0.0221(5) -0.0130(4) 0.0025(4) -0.0130(5)
C31 0.026(3) 0.033(3) 0.024(2) -0.007(2) -0.0024(17) -0.012(2)
C32 0.020(3) 0.034(3) 0.032(4) -0.008(3) -0.006(2) -0.009(3)
C33 0.034(4) 0.039(4) 0.023(4) -0.013(3) -0.002(2) -0.014(3)
C34 0.026(4) 0.051(7) 0.032(5) -0.018(5) 0.000(3) -0.017(5)
C35 0.033(2) 0.055(3) 0.033(2) -0.025(2) 0.0113(19) -0.029(2)
C36 0.031(3) 0.044(4) 0.032(3) -0.017(3) 0.002(2) -0.025(3)
C37 0.033(3) 0.032(5) 0.034(4) -0.020(4) -0.004(3) -0.012(5)
C38 0.033(3) 0.044(3) 0.023(2) -0.019(2) 0.009(2) -0.023(2)
C321 0.034(3) 0.055(3) 0.027(2) -0.016(2) -0.001(2) -0.016(3)
C331 0.032(3) 0.066(4) 0.038(3) -0.019(3) 0.000(2) -0.021(3)
C361 0.054(4) 0.051(4) 0.049(4) -0.016(3) 0.010(3) -0.042(3)
C371 0.044(3) 0.043(3) 0.065(4) -0.035(3) -0.001(3) -0.019(3)
P7 0.0248(5) 0.0241(5) 0.0216(5) -0.0094(4) 0.0023(4) -0.0096(4)
P8 0.0265(5) 0.0244(5) 0.0216(5) -0.0092(4) 0.0026(4) -0.0109(4)
C41 0.025(3) 0.046(6) 0.023(4) -0.008(4) -0.003(2) -0.007(5)
C42 0.028(4) 0.038(4) 0.023(4) -0.006(3) -0.007(2) -0.011(3)
C43 0.023(4) 0.027(3) 0.025(3) -0.007(2) -0.005(2) -0.005(3)
C44 0.029(3) 0.036(3) 0.021(2) -0.008(2) 0.0003(16) -0.012(2)
C45 0.045(4) 0.025(4) 0.029(3) -0.012(3) 0.007(2) -0.023(3)
C46 0.053(10) 0.052(10) 0.049(10) -0.030(8) 0.020(7) -0.015(7)
C47 0.040(10) 0.015(7) 0.029(4) -0.012(4) 0.011(4) -0.007(7)
C48 0.040(3) 0.022(2) 0.032(2) -0.0127(19) 0.006(2) -0.011(2)
C421 0.033(3) 0.058(3) 0.041(3) -0.016(2) 0.000(2) -0.022(3)
C431 0.044(3) 0.051(3) 0.026(2) -0.013(2) -0.001(2) -0.026(3)
C461 0.061(4) 0.028(3) 0.043(3) -0.004(2) 0.008(3) -0.017(3)
C471 0.056(4) 0.033(3) 0.058(4) -0.017(3) 0.017(3) -0.006(3)
C1S 0.052(4) 0.056(4) 0.051(4) -0.017(3) 0.002(3) -0.014(3)
C2S 0.065(4) 0.039(3) 0.054(4) -0.020(3) -0.002(3) -0.017(3)
C3S 0.060(4) 0.038(3) 0.048(3) -0.016(3) 0.003(3) -0.016(3)
C4S 0.090(6) 0.065(5) 0.062(5) -0.024(4) 0.010(4) -0.048(5)
C5S 0.110(7) 0.103(6) 0.072(5) -0.043(5) 0.041(5) -0.073(6)

loop_
_atom_type_symbol
_atom_type_description
_atom_type_scat_dispersion_real
_atom_type_scat_dispersion_imag
_atom_type_scat_source
C C 0.0181 0.0091 'International Tables Vol C Tables 4.2.6.8 and 6.1.1.4'
H H 0.0000 0.0000 'International Tables Vol C Tables 4.2.6.8 and 6.1.1.4'
P P 0.2955 0.4335 'International Tables Vol C Tables 4.2.6.8 and 6.1.1.4'
Ni Ni -3.0029 0.5091 'International Tables Vol C Tables 4.2.6.8 and 6.1.1.4'

loop_
_geom_angle_atom_site_label_1
_geom_angle_atom_site_label_2
_geom_angle_atom_site_label_3
_geom_angle
_geom_angle_site_symmetry_1
_geom_angle_site_symmetry_3
P7 Ni1 P8 131.97(4) . 2_666
P7 Ni1 P1 109.20(3) . .
P8 Ni1 P1 118.82(3) 2_666 .
P7 Ni1 P5 109.05(4) . .
P8 Ni1 P5 56.69(4) 2_666 .
P1 Ni1 P5 108.82(3) . .
P7 Ni1 P3 109.83(4) . .
P8 Ni1 P3 48.33(4) 2_666 .
P1 Ni1 P3 115.87(3) . .
P5 Ni1 P3 103.81(4) . .
P7 Ni1 P4 56.07(4) . 2_666
P8 Ni1 P4 105.71(4) 2_666 2_666
P1 Ni1 P4 108.86(3) . 2_666
P5 Ni1 P4 55.84(4) . 2_666
P3 Ni1 P4 135.09(4) . 2_666
P7 Ni1 P6 49.44(4) . 2_666
P8 Ni1 P6 104.98(4) 2_666 2_666
P1 Ni1 P6 115.45(3) . 2_666
P5 Ni1 P6 135.10(4) . 2_666
P3 Ni1 P6 63.35(4) . 2_666
P4 Ni1 P6 101.23(4) 2_666 2_666
C18 P1 C11 99.81(11) . .
C18 P1 Ni1 124.03(8) . .
C11 P1 Ni1 116.68(8) . .
C18 P1 P2 98.45(8) . .
C11 P1 P2 99.07(8) . .
Ni1 P1 P2 114.54(3) . .
C15 P2 C14 101.04(12) . .
C15 P2 P1 99.59(9) . .
C14 P2 P1 99.40(9) . .
C12 C11 P1 116.04(16) . .
C13 C12 C11 119.4(2) . .
C13 C12 C121 125.6(2) . .
C11 C12 C121 115.1(2) . .
C12 C13 C14 120.2(2) . .
C12 C13 C131 125.3(3) . .
C14 C13 C131 114.5(2) . .
C13 C14 P2 114.18(19) . .
C16 C15 P2 110.84(17) . .
C17 C16 C15 119.6(2) . .
C17 C16 C161 125.2(3) . .
C15 C16 C161 115.3(3) . .
C16 C17 C171 125.4(2) . .
C16 C17 C18 119.1(2) . .
C171 C17 C18 115.5(2) . .
C17 C18 P1 112.52(15) . .
C28 P3 C21 98.1(3) . .
C28 P3 Ni1 111.75(14) . .
C21 P3 Ni1 133.6(2) . .
C28 P3 P4 100.33(15) . .
C21 P3 P4 98.9(2) . .
Ni1 P3 P4 109.21(5) . .
C25 P4 C24 98.2(2) . .
C25 P4 P3 97.86(18) . .
C24 P4 P3 100.79(15) . .
C25 P4 Ni1 115.2(2) . 2_666
C24 P4 Ni1 125.02(17) . 2_666
P3 P4 Ni1 115.16(5) . 2_666
C22 C21 P3 121.3(7) . .
C23 C22 C21 123.9(15) . .
C23 C22 C221 121.6(15) . .
C21 C22 C221 112.7(11) . .
C22 C23 C24 119.8(19) . .
C22 C23 C231 125.5(17) . .
C24 C23 C231 112.6(14) . .
C23 C24 P4 114.9(7) . .
C26 C25 P4 115.5(6) . .
C27 C26 C25 120.2(7) . .
C27 C26 C261 124.2(8) . .
C25 C26 C261 115.5(8) . .
C26 C27 C271 126.0(6) . .
C26 C27 C28 117.7(7) . .
C271 C27 C28 116.3(5) . .
C27 C28 P3 116.5(4) . .
C31 P5 C38 98.6(3) . .
C31 P5 Ni1 113.23(19) . .
C38 P5 Ni1 128.40(19) . .
C31 P5 P6 99.86(17) . .
C38 P5 P6 99.71(15) . .
Ni1 P5 P6 112.71(5) . .
C35 P6 C34 97.2(5) . .
C35 P6 P5 99.98(15) . .
C34 P6 P5 98.7(6) . .
C35 P6 Ni1 125.58(16) . 2_666
C34 P6 Ni1 119.0(4) . 2_666
P5 P6 Ni1 111.82(5) . 2_666
C32 C31 P5 116.5(4) . .
C33 C32 C321 126.7(6) . .
C33 C32 C31 118.8(6) . .
C321 C32 C31 114.4(5) . .
C32 C33 C34 121.3(10) . .
C32 C33 C331 124.3(6) . .
C34 C33 C331 114.4(10) . .
C33 C34 P6 115.1(8) . .
C36 C35 P6 116.0(4) . .
C37 C36 C361 124.5(7) . .
C37 C36 C35 118.3(7) . .
C361 C36 C35 117.0(5) . .
C36 C37 C38 121.4(8) . .
C36 C37 C371 121.5(7) . .
C38 C37 C371 116.9(7) . .
C37 C38 P5 115.9(5) . .
C41 P7 C48 99.0(4) . .
C41 P7 Ni1 130.1(5) . .
C48 P7 Ni1 111.88(15) . .
C41 P7 P8 99.4(6) . .
C48 P7 P8 100.33(15) . .
Ni1 P7 P8 111.75(5) . .
C44 P8 C45 99.9(3) . .
C44 P8 Ni1 123.44(19) . 2_666
C45 P8 Ni1 115.9(2) . 2_666
C44 P8 P7 100.00(15) . .
C45 P8 P7 98.0(2) . .
Ni1 P8 P7 115.46(5) 2_666 .
C42 C41 P7 117.9(12) . .
C43 C42 C41 120.5(9) . .
C43 C42 C421 122.1(6) . .
C41 C42 C421 117.2(9) . .
C42 C43 C431 125.1(6) . .
C42 C43 C44 119.0(6) . .
C431 C43 C44 115.8(5) . .
C43 C44 P8 115.6(4) . .
C46 C45 P8 109.2(9) . .
C47 C46 C45 118.7(15) . .
C47 C46 C461 121.4(14) . .
C45 C46 C461 115.6(12) . .
C46 C47 C471 125.9(14) . .
C46 C47 C48 115.8(15) . .
C471 C47 C48 117.2(13) . .
C47 C48 P7 118.1(8) . .
C1S C2S C3S 113.7(6) . .
C4S C3S C2S 115.4(6) . .
C5S C4S C3S 115.1(6) . .

loop_
_geom_bond_atom_site_label_1
_geom_bond_atom_site_label_2
_geom_bond_distance
_geom_bond_site_symmetry_2
Ni1 P7 2.0610(11) .
Ni1 P8 2.1142(11) 2_666
Ni1 P1 2.1425(6) .
Ni1 P5 2.1811(11) .
Ni1 P3 2.1857(11) .
Ni1 P4 2.2412(10) 2_666
Ni1 P6 2.2436(11) 2_666
P1 C18 1.880(2) .
P1 C11 1.882(2) .
P1 P2 2.2239(8) .
P2 C15 1.872(3) .
P2 C14 1.876(3) .
C11 C12 1.509(3) .
C12 C13 1.329(4) .
C12 C121 1.510(4) .
C13 C14 1.511(4) .
C13 C131 1.519(3) .
C15 C16 1.500(4) .
C16 C17 1.333(4) .
C16 C161 1.510(4) .
C17 C171 1.501(4) .
C17 C18 1.518(3) .
P3 C28 1.871(4) .
P3 C21 1.901(7) .
P3 P4 2.2280(14) .
P4 C25 1.873(5) .
P4 C24 1.881(5) .
P4 Ni1 2.2411(10) 2_666
C21 C22 1.498(19) .
C22 C23 1.26(2) .
C22 C221 1.585(16) .
C23 C24 1.52(2) .
C23 C231 1.56(2) .
C25 C26 1.510(8) .
C26 C27 1.350(14) .
C26 C261 1.516(9) .
C27 C271 1.487(9) .
C27 C28 1.525(7) .
P5 C31 1.871(5) .
P5 C38 1.876(4) .
P5 P6 2.2262(14) .
P6 C35 1.873(4) .
P6 C34 1.901(17) .
P6 Ni1 2.2436(11) 2_666
C31 C32 1.519(7) .
C32 C33 1.323(9) .
C32 C321 1.496(8) .
C33 C34 1.499(19) .
C33 C331 1.510(8) .
C35 C36 1.528(9) .
C36 C37 1.357(12) .
C36 C361 1.489(8) .
C37 C38 1.509(9) .
C37 C371 1.519(10) .
P7 C41 1.862(17) .
P7 C48 1.879(5) .
P7 P8 2.2241(14) .
P8 C44 1.867(5) .
P8 C45 1.873(6) .
P8 Ni1 2.1143(11) 2_666
C41 C42 1.496(17) .
C42 C43 1.366(9) .
C42 C421 1.518(8) .
C43 C431 1.485(8) .
C43 C44 1.506(8) .
C45 C46 1.495(19) .
C46 C47 1.427(19) .
C46 C461 1.52(2) .
C47 C471 1.46(2) .
C47 C48 1.492(17) .
C1S C2S 1.494(9) .
C2S C3S 1.515(8) .
C3S C4S 1.509(10) .
C4S C5S 1.506(11) .
